data_4339984
loop_
_publ_author_name
'L\"u, Minfeng'
'Colmont, Marie'
'Kabbour, Houria'
'Colis, Silviu'
'Mentr\'e, Olivier'

_publ_section_title
;
 Revised bi/m layered oxo-sulfate (m = co, cu): a structural and magnetic
 study.
;
_journal_issue 13
_journal_name_full 'Inorganic chemistry'
_journal_page_first 6969
_journal_page_last 6978
_journal_paper_doi 10.1021/ic500877z
_journal_volume 53
_journal_year 2014
_chemical_formula_sum 'Bi6.267 Cu1.6 O20 S3'
_chemical_formula_weight 1827.5
_chemical_name_systematic ' ?'
_space_group_IT_number 62
_symmetry_cell_setting orthorhombic
_symmetry_Int_Tables_number 62
_symmetry_space_group_name_Hall '-P 2ac 2n'
_symmetry_space_group_name_H-M 'P n m a'
_cell_angle_alpha 90
_cell_angle_beta 90
_cell_angle_gamma 90
_cell_formula_units_Z 4
_cell_length_a 15.0204(9)
_cell_length_b 5.407(2)
_cell_length_c 20.520(3)
_cell_measurement_temperature 293
_cell_volume 1666.5(7)
_diffrn_ambient_temperature 293
_diffrn_measured_fraction_theta_full 0.99
_diffrn_measured_fraction_theta_max 0.99
_diffrn_measurement_device 'four-cycle diffractometer'
_diffrn_measurement_device_type 'Bruker CCD'
_diffrn_radiation_monochromator graphite
_diffrn_radiation_source 'X-ray tube'
_diffrn_radiation_type 'Mo K\a'
_diffrn_radiation_wavelength 0.71073
_diffrn_reflns_av_R_equivalents 0.044
_diffrn_reflns_av_sigmaI/netI 0.0231
_diffrn_reflns_limit_h_max 22
_diffrn_reflns_limit_h_min -22
_diffrn_reflns_limit_k_max 8
_diffrn_reflns_limit_k_min -8
_diffrn_reflns_limit_l_max 31
_diffrn_reflns_limit_l_min -31
_diffrn_reflns_number 43558
_diffrn_reflns_theta_full 33.17
_diffrn_reflns_theta_max 33.17
_diffrn_reflns_theta_min 1.68
_exptl_absorpt_coefficient_mu 68.410
_exptl_absorpt_correction_T_max 0.2139
_exptl_absorpt_correction_T_min 0.0859
_exptl_absorpt_correction_type multi-scan
_exptl_absorpt_process_details Bruker
_exptl_crystal_colour green
_exptl_crystal_density_diffrn 7.2812
_exptl_crystal_description transparent
_exptl_crystal_F_000 3093
_exptl_crystal_size_max 0.280
_exptl_crystal_size_mid 0.150
_exptl_crystal_size_min 0.170
_refine_diff_density_max 6.60
_refine_diff_density_min -7.69
_refine_ls_extinction_coef 40(6)
_refine_ls_extinction_method 'B-C type 1 Gaussian isotropic (Becker & Coppens, 1974)'
_refine_ls_goodness_of_fit_gt 1.47
_refine_ls_goodness_of_fit_ref 1.59
_refine_ls_number_constraints 5
_refine_ls_number_parameters 119
_refine_ls_number_reflns 3461
_refine_ls_number_restraints 0
_refine_ls_R_factor_all 0.0513
_refine_ls_R_factor_gt 0.0407
_refine_ls_shift/su_max 0.0443
_refine_ls_shift/su_mean 0.0082
_refine_ls_structure_factor_coef F
_refine_ls_weighting_scheme unit
_refine_ls_wR_factor_gt 0.0398
_refine_ls_wR_factor_ref 0.0472
_reflns_number_gt 2883
_reflns_number_total 3461
_reflns_threshold_expression I>3\s(I)
_cod_data_source_file ic500877z_si_004.cif
_cod_data_source_block I
_cod_depositor_comments 'Adding full bibliography for 4339984--4339986.cif.'
_cod_original_cell_volume 1666.6(8)
_cod_original_sg_symbol_Hall '-P -2xabc;-2yb;-2zac'
_cod_database_code 4339984

loop_
_symmetry_equiv_pos_site_id
_symmetry_equiv_pos_as_xyz
1 x,y,z
2 -x+1/2,-y,z+1/2
3 -x,y+1/2,-z
4 x+1/2,-y+1/2,-z+1/2
5 -x,-y,-z
6 x+1/2,y,-z+1/2
7 x,-y+1/2,z
8 -x+1/2,y+1/2,z+1/2

loop_
_atom_site_label
_atom_site_type_symbol
_atom_site_fract_x
_atom_site_fract_y
_atom_site_fract_z
_atom_site_adp_type
_atom_site_U_iso_or_equiv
_atom_site_symmetry_multiplicity
_atom_site_occupancy
_atom_site_calc_flag
Bi1 Bi 0.45139(4) 0.75 0.24831(3) Uani 0.01872(16) 4 1 d
Bi2 Bi 0.18121(4) 0.25 0.47330(3) Uani 0.01143(15) 4 0.976(6) d
Bi3 Bi 0.25628(4) 0.75 0.35015(3) Uani 0.01387(16) 4 0.946(3) d
Bi4 Bi 0.39441(4) 0.25 0.09760(3) Uani 0.01098(15) 4 0.977(3) d
Bi5 Bi 0.17114(4) 0.25 0.01874(3) Uani 0.01285(16) 4 0.968(3) d
Bi6 Bi 0.24435(4) 0.75 0.14539(3) Uani 0.01132(13) 4 1 d
Bi7 Bi 0.89763(15) 0.25 0.10197(14) Uani 0.0313(6) 4 0.4 d
Cu7 Cu 0.9218(4) 0.25 0.1275(3) Uani 0.0313(6) 4 0.6 d
Cu Cu 0.33813(14) 0.25 0.24768(10) Uani 0.0147(5) 4 1 d
S1 S 0.5414(3) 0.75 0.08415(19) Uani 0.0137(9) 4 1 d
S2 S 0.0267(3) 0.75 0.0844(3) Uani 0.045(2) 4 1 d
S3 S 0.1336(3) 0.25 0.2245(2) Uani 0.0249(13) 4 1 d
O1 O 0.3563(6) 0.0023(17) 0.1808(4) Uiso 0.0151(15) 8 1 d
O2 O 0.0374(11) 0.25 0.2344(8) Uiso 0.030(3) 4 1 d
O3 O 0.4541(14) 0.75 0.0537(10) Uiso 0.041(4) 4 1 d
O4 O 0.5504(9) 0.971(3) 0.1240(6) Uiso 0.039(3) 8 1 d
O5 O 0.3657(6) 0.5076(17) 0.3118(4) Uiso 0.0155(15) 8 1 d
O6 O 0.1716(13) 0.476(4) 0.2539(10) Uiso 0.076(5) 8 1 d
O7 O 0.6126(11) 0.75 0.0346(8) Uiso 0.028(3) 4 1 d
O8 O 0.1597(12) 0.25 0.1544(9) Uiso 0.035(4) 4 1 d
O9 O -0.0241(16) 0.974(5) 0.0681(11) Uiso 0.095(7) 8 1 d
O10 O 0.2805(5) 0.0000(15) 0.0593(4) Uiso 0.0103(13) 8 1 d
O11 O 0.2873(6) 0.5010(18) 0.4349(4) Uiso 0.0175(16) 8 1 d
O12 O 0.0450(10) 0.75 0.1531(7) Uiso 0.022(3) 4 1 d
O13 O 0.1112(12) 0.75 0.0471(9) Uiso 0.034(4) 4 1 d

loop_
_atom_site_aniso_label
_atom_site_aniso_type_symbol
_atom_site_aniso_U_11
_atom_site_aniso_U_22
_atom_site_aniso_U_33
_atom_site_aniso_U_12
_atom_site_aniso_U_13
_atom_site_aniso_U_23
Bi1 Bi 0.0094(2) 0.0332(3) 0.0135(2) 0 0.00231(19) 0
Bi2 Bi 0.0091(2) 0.0145(3) 0.0106(3) 0 -0.00183(17) 0
Bi3 Bi 0.0097(3) 0.0218(3) 0.0101(3) 0 0.00008(18) 0
Bi4 Bi 0.0085(2) 0.0126(3) 0.0118(3) 0 0.00020(17) 0
Bi5 Bi 0.0084(3) 0.0168(3) 0.0133(3) 0 0.00040(18) 0
Bi6 Bi 0.0099(2) 0.0141(2) 0.0100(2) 0 0.00074(17) 0
Bi7 Bi 0.0204(10) 0.0301(8) 0.0433(14) 0 0.0092(8) 0
Cu7 Cu 0.0204(10) 0.0301(8) 0.0433(14) 0 0.0092(8) 0
Cu Cu 0.0155(8) 0.0192(9) 0.0094(7) 0 -0.0007(6) 0
S1 S 0.0076(14) 0.0211(18) 0.0122(15) 0 -0.0029(12) 0
S2 S 0.0101(18) 0.112(7) 0.0139(19) 0 0.0006(15) 0
S3 S 0.0113(17) 0.046(3) 0.0173(18) 0 0.0051(14) 0

loop_
_atom_type_symbol
_atom_type_scat_dispersion_real
_atom_type_scat_dispersion_imag
_atom_type_scat_source
Bi -4.1077 10.2566 'International Tables Vol C tables 4.2.6.8 and 6.1.1.1'
Cu 0.3201 1.2651 'International Tables Vol C tables 4.2.6.8 and 6.1.1.1'
O 0.0106 0.0060 'International Tables Vol C tables 4.2.6.8 and 6.1.1.1'
S 0.1246 0.1234 'International Tables Vol C tables 4.2.6.8 and 6.1.1.1'

loop_
_geom_angle_atom_site_label_1
_geom_angle_atom_site_label_2
_geom_angle_atom_site_label_3
_geom_angle_site_symmetry_1
_geom_angle_site_symmetry_3
_geom_angle
Bi3 Bi1 Bi6 . . 69.672(19)
Bi3 Bi1 Cu . . 64.45(4)
Bi3 Bi1 Cu . 1_565 64.45(4)
Bi3 Bi1 O5 . . 36.8(2)
Bi3 Bi1 O5 . 7_565 36.8(2)
Bi6 Bi1 Cu . . 63.71(4)
Bi6 Bi1 Cu . 1_565 63.71(4)
Bi6 Bi1 O5 . . 81.5(2)
Bi6 Bi1 O5 . 7_565 81.5(2)
Cu Bi1 Cu . 1_565 115.64(5)
Cu Bi1 O5 . . 37.4(2)
Cu Bi1 O5 . 7_565 101.0(2)
Cu Bi1 O5 1_565 . 101.0(2)
Cu Bi1 O5 1_565 7_565 37.4(2)
O5 Bi1 O5 . 7_565 71.2(3)
Bi5 Bi2 Bi5 2_555 2_565 96.67(3)
Bi5 Bi2 Bi6 2_555 2_565 64.491(15)
Bi5 Bi2 Bi7 2_555 4_455 63.71(3)
Bi5 Bi2 O10 2_555 2_555 37.71(19)
Bi5 Bi2 O10 2_555 8_555 95.1(2)
Bi5 Bi2 O11 2_555 . 96.2(2)
Bi5 Bi2 O11 2_555 7_555 37.0(2)
Bi5 Bi2 Bi6 2_565 2_565 64.491(15)
Bi5 Bi2 Bi7 2_565 4_455 63.71(3)
Bi5 Bi2 O10 2_565 2_555 95.1(2)
Bi5 Bi2 O10 2_565 8_555 37.71(19)
Bi5 Bi2 O11 2_565 . 37.0(2)
Bi5 Bi2 O11 2_565 7_555 96.2(2)
Bi6 Bi2 Bi7 2_565 4_455 97.84(5)
Bi6 Bi2 O10 2_565 2_555 36.1(2)
Bi6 Bi2 O10 2_565 8_555 36.1(2)
Bi6 Bi2 O11 2_565 . 96.9(2)
Bi6 Bi2 O11 2_565 7_555 96.9(2)
Bi7 Bi2 O10 4_455 2_555 95.96(19)
Bi7 Bi2 O10 4_455 8_555 95.96(19)
Bi7 Bi2 O11 4_455 . 37.4(2)
Bi7 Bi2 O11 4_455 7_555 37.4(2)
O10 Bi2 O10 2_555 8_555 72.1(3)
O10 Bi2 O11 2_555 . 116.7(3)
O10 Bi2 O11 2_555 7_555 74.7(3)
O10 Bi2 O11 8_555 . 74.7(3)
O10 Bi2 O11 8_555 7_555 116.7(3)
O11 Bi2 O11 . 7_555 74.7(3)
Bi1 Bi3 Bi5 . 2_565 108.00(2)
Bi1 Bi3 Bi7 . 4_455 71.10(4)
Bi1 Bi3 Bi7 . 4_465 71.10(4)
Bi1 Bi3 O5 . . 36.9(2)
Bi1 Bi3 O5 . 7_565 36.9(2)
Bi1 Bi3 O11 . . 106.3(2)
Bi1 Bi3 O11 . 7_565 106.3(2)
Bi5 Bi3 Bi7 2_565 4_455 63.86(4)
Bi5 Bi3 Bi7 2_565 4_465 63.86(4)
Bi5 Bi3 O5 2_565 . 96.6(2)
Bi5 Bi3 O5 2_565 7_565 96.6(2)
Bi5 Bi3 O11 2_565 . 36.9(2)
Bi5 Bi3 O11 2_565 7_565 36.9(2)
Bi7 Bi3 Bi7 4_455 4_465 98.26(5)
Bi7 Bi3 O5 4_455 . 38.7(2)
Bi7 Bi3 O5 4_455 7_565 95.9(2)
Bi7 Bi3 O11 4_455 . 38.0(2)
Bi7 Bi3 O11 4_455 7_565 96.7(2)
Bi7 Bi3 O5 4_465 . 95.9(2)
Bi7 Bi3 O5 4_465 7_565 38.7(2)
Bi7 Bi3 O11 4_465 . 96.7(2)
Bi7 Bi3 O11 4_465 7_565 38.0(2)
O5 Bi3 O5 . 7_565 71.5(3)
O5 Bi3 O11 . . 76.7(3)
O5 Bi3 O11 . 7_565 118.0(3)
O5 Bi3 O11 7_565 . 118.0(3)
O5 Bi3 O11 7_565 7_565 76.7(3)
O11 Bi3 O11 . 7_565 73.6(3)
Bi5 Bi4 Bi6 . 1_545 63.964(15)
Bi5 Bi4 Bi6 . . 63.964(15)
Bi5 Bi4 Cu . . 100.41(4)
Bi5 Bi4 O1 . . 95.8(2)
Bi5 Bi4 O1 . 7_555 95.8(2)
Bi5 Bi4 O10 . . 35.7(2)
Bi5 Bi4 O10 . 7_555 35.7(2)
Bi6 Bi4 Bi6 1_545 . 95.44(3)
Bi6 Bi4 Cu 1_545 . 65.03(3)
Bi6 Bi4 O1 1_545 . 36.5(2)
Bi6 Bi4 O1 1_545 7_555 94.6(2)
Bi6 Bi4 O10 1_545 . 37.24(19)
Bi6 Bi4 O10 1_545 7_555 93.85(19)
Bi6 Bi4 Cu . . 65.03(3)
Bi6 Bi4 O1 . . 94.6(2)
Bi6 Bi4 O1 . 7_555 36.5(2)
Bi6 Bi4 O10 . . 93.85(19)
Bi6 Bi4 O10 . 7_555 37.24(19)
Cu Bi4 O1 . . 36.8(2)
Cu Bi4 O1 . 7_555 36.8(2)
Cu Bi4 O10 . . 97.54(19)
Cu Bi4 O10 . 7_555 97.54(19)
O1 Bi4 O1 . 7_555 73.3(3)
O1 Bi4 O10 . . 73.8(3)
O1 Bi4 O10 . 7_555 114.7(3)
O1 Bi4 O10 7_555 . 114.7(3)
O1 Bi4 O10 7_555 7_555 73.8(3)
O10 Bi4 O10 . 7_555 71.4(3)
Bi2 Bi5 Bi2 2_554 2_564 96.67(3)
Bi2 Bi5 Bi3 2_554 2_564 64.535(15)
Bi2 Bi5 Bi4 2_554 . 63.900(15)
Bi2 Bi5 Bi7 2_554 3_645 57.89(4)
Bi2 Bi5 Bi7 2_554 3_655 121.92(4)
Bi2 Bi5 O10 2_554 . 37.94(19)
Bi2 Bi5 O10 2_554 7_555 95.5(2)
Bi2 Bi5 O11 2_554 2_564 94.5(2)
Bi2 Bi5 O11 2_554 8_544 36.3(2)
Bi2 Bi5 Bi3 2_564 2_564 64.535(15)
Bi2 Bi5 Bi4 2_564 . 63.900(15)
Bi2 Bi5 Bi7 2_564 3_645 121.92(4)
Bi2 Bi5 Bi7 2_564 3_655 57.89(4)
Bi2 Bi5 O10 2_564 . 95.5(2)
Bi2 Bi5 O10 2_564 7_555 37.94(19)
Bi2 Bi5 O11 2_564 2_564 36.3(2)
Bi2 Bi5 O11 2_564 8_544 94.5(2)
Bi3 Bi5 Bi4 2_564 . 98.27(2)
Bi3 Bi5 Bi7 2_564 3_645 57.41(4)
Bi3 Bi5 Bi7 2_564 3_655 57.41(4)
Bi3 Bi5 O10 2_564 . 97.57(19)
Bi3 Bi5 O10 2_564 7_555 97.57(19)
Bi3 Bi5 O11 2_564 2_564 36.4(2)
Bi3 Bi5 O11 2_564 8_544 36.4(2)
Bi4 Bi5 Bi7 . 3_645 121.79(3)
Bi4 Bi5 Bi7 . 3_655 121.79(3)
Bi4 Bi5 O10 . . 36.3(2)
Bi4 Bi5 O10 . 7_555 36.3(2)
Bi4 Bi5 O11 . 2_564 94.7(2)
Bi4 Bi5 O11 . 8_544 94.7(2)
Bi7 Bi5 Bi7 3_645 3_655 90.42(5)
Bi7 Bi5 O10 3_645 . 90.7(2)
Bi7 Bi5 O10 3_645 7_555 148.43(19)
Bi7 Bi5 O11 3_645 2_564 90.2(2)
Bi7 Bi5 O11 3_645 8_544 33.0(2)
Bi7 Bi5 O10 3_655 . 148.43(19)
Bi7 Bi5 O10 3_655 7_555 90.7(2)
Bi7 Bi5 O11 3_655 2_564 33.0(2)
Bi7 Bi5 O11 3_655 8_544 90.2(2)
O10 Bi5 O10 . 7_555 72.5(3)
O10 Bi5 O11 . 2_564 115.4(3)
O10 Bi5 O11 . 8_544 74.2(3)
O10 Bi5 O11 7_555 2_564 74.2(3)
O10 Bi5 O11 7_555 8_544 115.4(3)
O11 Bi5 O11 2_564 8_544 72.7(3)
Bi1 Bi6 Bi2 . 2_564 106.61(2)
Bi1 Bi6 Bi4 . . 68.928(15)
Bi1 Bi6 Bi4 . 1_565 68.928(15)
Bi1 Bi6 O1 . 1_565 38.0(2)
Bi1 Bi6 O1 . 7_555 38.0(2)
Bi1 Bi6 O10 . 1_565 103.71(19)
Bi1 Bi6 O10 . 7_555 103.71(19)
Bi2 Bi6 Bi4 2_564 . 63.764(14)
Bi2 Bi6 Bi4 2_564 1_565 63.764(14)
Bi2 Bi6 O1 2_564 1_565 94.6(2)
Bi2 Bi6 O1 2_564 7_555 94.6(2)
Bi2 Bi6 O10 2_564 1_565 36.2(2)
Bi2 Bi6 O10 2_564 7_555 36.2(2)
Bi4 Bi6 Bi4 . 1_565 95.44(3)
Bi4 Bi6 O1 . 1_565 94.2(2)
Bi4 Bi6 O1 . 7_555 35.8(2)
Bi4 Bi6 O10 . 1_565 94.8(2)
Bi4 Bi6 O10 . 7_555 37.79(19)
Bi4 Bi6 O1 1_565 1_565 35.8(2)
Bi4 Bi6 O1 1_565 7_555 94.2(2)
Bi4 Bi6 O10 1_565 1_565 37.79(19)
Bi4 Bi6 O10 1_565 7_555 94.8(2)
O1 Bi6 O1 1_565 7_555 73.4(3)
O1 Bi6 O10 1_565 1_565 73.6(3)
O1 Bi6 O10 1_565 7_555 115.0(3)
O1 Bi6 O10 7_555 1_565 115.0(3)
O1 Bi6 O10 7_555 7_555 73.6(3)
O10 Bi6 O10 1_565 7_555 72.4(3)
Bi2 Bi7 Bi3 4_555 4_555 65.26(4)
Bi2 Bi7 Bi3 4_555 4_565 65.26(4)
Bi2 Bi7 Bi5 4_555 3_645 58.40(4)
Bi2 Bi7 Bi5 4_555 3_655 58.40(4)
Bi2 Bi7 Cu7 4_555 . 150.2(6)
Bi2 Bi7 Cu 4_555 4_555 99.26(7)
Bi2 Bi7 O5 4_555 4_555 98.1(2)
Bi2 Bi7 O5 4_555 6_555 98.1(2)
Bi2 Bi7 O9 4_555 1_645 112.2(7)
Bi2 Bi7 O9 4_555 7_665 112.2(7)
Bi2 Bi7 O11 4_555 4_555 36.7(2)
Bi2 Bi7 O11 4_555 6_555 36.7(2)
Bi3 Bi7 Bi3 4_555 4_565 98.26(6)
Bi3 Bi7 Bi5 4_555 3_645 58.74(3)
Bi3 Bi7 Bi5 4_555 3_655 123.66(7)
Bi3 Bi7 Cu7 4_555 . 96.5(4)
Bi3 Bi7 Cu 4_555 4_555 64.58(5)
Bi3 Bi7 O5 4_555 4_555 37.6(2)
Bi3 Bi7 O5 4_555 6_555 97.0(2)
Bi3 Bi7 O9 4_555 1_645 83.3(7)
Bi3 Bi7 O9 4_555 7_665 175.8(7)
Bi3 Bi7 O11 4_555 4_555 37.5(2)
Bi3 Bi7 O11 4_555 6_555 96.3(2)
Bi3 Bi7 Bi5 4_565 3_645 123.66(7)
Bi3 Bi7 Bi5 4_565 3_655 58.74(3)
Bi3 Bi7 Cu7 4_565 . 96.5(4)
Bi3 Bi7 Cu 4_565 4_555 64.58(5)
Bi3 Bi7 O5 4_565 4_555 97.0(2)
Bi3 Bi7 O5 4_565 6_555 37.6(2)
Bi3 Bi7 O9 4_565 1_645 175.8(7)
Bi3 Bi7 O9 4_565 7_665 83.3(7)
Bi3 Bi7 O11 4_565 4_555 96.3(2)
Bi3 Bi7 O11 4_565 6_555 37.5(2)
Bi5 Bi7 Bi5 3_645 3_655 90.42(6)
Bi5 Bi7 Cu7 3_645 . 133.54(12)
Bi5 Bi7 Cu 3_645 4_555 123.31(5)
Bi5 Bi7 O5 3_645 4_555 90.8(2)
Bi5 Bi7 O5 3_645 6_555 150.8(2)
Bi5 Bi7 O9 3_645 1_645 53.9(7)
Bi5 Bi7 O9 3_645 7_665 117.2(7)
Bi5 Bi7 O11 3_645 4_555 33.0(2)
Bi5 Bi7 O11 3_645 6_555 90.5(2)
Bi5 Bi7 Cu7 3_655 . 133.54(12)
Bi5 Bi7 Cu 3_655 4_555 123.31(5)
Bi5 Bi7 O5 3_655 4_555 150.8(2)
Bi5 Bi7 O5 3_655 6_555 90.8(2)
Bi5 Bi7 O9 3_655 1_645 117.2(7)
Bi5 Bi7 O9 3_655 7_665 53.9(7)
Bi5 Bi7 O11 3_655 4_555 90.5(2)
Bi5 Bi7 O11 3_655 6_555 33.0(2)
Cu7 Bi7 Cu . 4_555 50.9(6)
Cu7 Bi7 O5 . 4_555 59.2(5)
Cu7 Bi7 O5 . 6_555 59.2(5)
Cu7 Bi7 O9 . 1_645 87.2(8)
Cu7 Bi7 O9 . 7_665 87.2(8)
Cu7 Bi7 O11 . 4_555 133.6(4)
Cu7 Bi7 O11 . 6_555 133.6(4)
Cu Bi7 O5 4_555 4_555 37.2(2)
Cu Bi7 O5 4_555 6_555 37.2(2)
Cu Bi7 O9 4_555 1_645 119.5(7)
Cu Bi7 O9 4_555 7_665 119.5(7)
Cu Bi7 O11 4_555 4_555 96.7(2)
Cu Bi7 O11 4_555 6_555 96.7(2)
O5 Bi7 O5 4_555 6_555 74.5(3)
O5 Bi7 O9 4_555 1_645 86.5(7)
O5 Bi7 O9 4_555 7_665 146.2(7)
O5 Bi7 O11 4_555 4_555 75.1(3)
O5 Bi7 O11 4_555 6_555 117.7(3)
O5 Bi7 O9 6_555 1_645 146.2(7)
O5 Bi7 O9 6_555 7_665 86.5(7)
O5 Bi7 O11 6_555 4_555 117.7(3)
O5 Bi7 O11 6_555 6_555 75.1(3)
O9 Bi7 O9 1_645 7_665 95.0(10)
O9 Bi7 O11 1_645 4_555 82.5(7)
O9 Bi7 O11 1_645 6_555 138.6(7)
O9 Bi7 O11 7_665 4_555 138.6(7)
O9 Bi7 O11 7_665 6_555 82.5(7)
O11 Bi7 O11 4_555 6_555 73.4(3)
Bi1 Cu Bi1 1_545 . 115.64(7)
Bi1 Cu Bi4 1_545 . 82.12(4)
Bi1 Cu Bi7 1_545 4_455 81.25(5)
Bi1 Cu O1 1_545 . 48.9(3)
Bi1 Cu O1 1_545 7_555 120.9(3)
Bi1 Cu O5 1_545 . 119.1(3)
Bi1 Cu O5 1_545 7_555 44.2(3)
Bi1 Cu Bi4 . . 82.12(4)
Bi1 Cu Bi7 . 4_455 81.25(5)
Bi1 Cu O1 . . 120.9(3)
Bi1 Cu O1 . 7_555 48.9(3)
Bi1 Cu O5 . . 44.2(3)
Bi1 Cu O5 . 7_555 119.1(3)
Bi4 Cu Bi7 . 4_455 148.49(8)
Bi4 Cu O1 . . 43.9(3)
Bi4 Cu O1 . 7_555 43.9(3)
Bi4 Cu O5 . . 126.3(3)
Bi4 Cu O5 . 7_555 126.3(3)
Bi7 Cu O1 4_455 . 129.9(3)
Bi7 Cu O1 4_455 7_555 129.9(3)
Bi7 Cu O5 4_455 . 45.3(3)
Bi7 Cu O5 4_455 7_555 45.3(3)
O1 Cu O1 . 7_555 87.5(4)
O1 Cu O5 . . 159.6(4)
O1 Cu O5 . 7_555 87.4(4)
O1 Cu O5 7_555 . 87.4(4)
O1 Cu O5 7_555 7_555 159.6(4)
O5 Cu O5 . 7_555 90.5(4)
O3 S1 O4 . . 109.0(7)
O3 S1 O4 . 7_565 109.0(7)
O3 S1 O7 . . 110.9(10)
O4 S1 O4 . 7_565 110.5(8)
O4 S1 O7 . . 108.7(6)
O4 S1 O7 7_565 . 108.7(6)
O9 S2 O9 . 7_565 111.1(14)
O9 S2 O12 . . 108.9(10)
O9 S2 O13 . . 109.0(10)
O9 S2 O12 7_565 . 108.9(10)
O9 S2 O13 7_565 . 109.0(10)
O12 S2 O13 . . 110.1(10)
O2 S3 O6 . . 109.0(9)
O2 S3 O6 . 7_555 109.0(9)
O2 S3 O8 . . 113.2(10)
O6 S3 O6 . 7_555 111.7(12)
O6 S3 O8 . . 107.0(9)
O6 S3 O8 7_555 . 107.0(9)
Bi4 O1 Bi6 . 1_545 107.6(3)
Bi4 O1 Cu . . 99.3(4)
Bi6 O1 Cu 1_545 . 122.3(4)
Bi1 O5 Bi3 . . 106.3(4)
Bi1 O5 Bi7 . 4_455 132.7(4)
Bi1 O5 Cu . . 98.4(3)
Bi3 O5 Bi7 . 4_455 103.7(3)
Bi3 O5 Cu . . 119.7(4)
Bi7 O5 Cu 4_455 . 97.5(4)
Bi7 O9 S2 1_465 . 146.1(15)
Bi2 O10 Bi4 2_554 . 114.8(3)
Bi2 O10 Bi5 2_554 . 104.3(3)
Bi2 O10 Bi6 2_554 1_545 107.8(3)
Bi4 O10 Bi5 . . 108.0(3)
Bi4 O10 Bi6 . 1_545 105.0(3)
Bi5 O10 Bi6 . 1_545 117.4(3)
Bi2 O11 Bi3 . . 119.2(4)
Bi2 O11 Bi5 . 2_565 106.8(4)
Bi2 O11 Bi7 . 4_455 105.9(4)
Bi3 O11 Bi5 . 2_565 106.7(4)
Bi3 O11 Bi7 . 4_455 104.6(4)
Bi5 O11 Bi7 2_565 4_455 113.9(4)

loop_
_geom_bond_atom_site_label_1
_geom_bond_atom_site_label_2
_geom_bond_site_symmetry_2
_geom_bond_distance
Bi1 Bi3 . 3.5994(10)
Bi1 Bi6 . 3.7591(10)
Bi1 Cu . 3.194(2)
Bi1 Cu 1_565 3.194(2)
Bi1 O5 . 2.252(9)
Bi1 O5 7_565 2.252(9)
Bi2 Bi5 2_555 3.6190(18)
Bi2 Bi5 2_565 3.6190(18)
Bi2 Bi6 2_565 3.7043(13)
Bi2 Bi7 4_455 3.599(2)
Bi2 O10 2_555 2.297(8)
Bi2 O10 8_555 2.297(8)
Bi2 O11 . 2.236(9)
Bi2 O11 7_555 2.236(9)
Bi3 Bi5 2_565 3.6273(13)
Bi3 Bi7 4_455 3.575(2)
Bi3 Bi7 4_465 3.575(2)
Bi3 O5 . 2.245(9)
Bi3 O5 7_565 2.245(9)
Bi3 O11 . 2.248(9)
Bi3 O11 7_565 2.248(9)
Bi4 Bi5 . 3.7237(9)
Bi4 Bi6 1_545 3.6539(18)
Bi4 Bi6 . 3.6539(18)
Bi4 Cu . 3.194(2)
Bi4 O1 . 2.244(9)
Bi4 O1 7_555 2.244(9)
Bi4 O10 . 2.317(8)
Bi4 O10 7_555 2.317(8)
Bi5 Bi7 3_645 3.809(3)
Bi5 Bi7 3_655 3.809(3)
Bi5 O10 . 2.285(8)
Bi5 O10 7_555 2.285(8)
Bi5 O11 2_564 2.272(9)
Bi5 O11 8_544 2.272(9)
Bi6 O1 1_565 2.283(9)
Bi6 O1 7_555 2.283(9)
Bi6 O10 1_565 2.289(8)
Bi6 O10 7_555 2.289(8)
Bi7 Cu7 . 0.638(7)
Bi7 Cu 4_555 3.212(4)
Bi7 O5 4_555 2.302(9)
Bi7 O5 6_555 2.302(9)
Bi7 O9 1_645 2.02(3)
Bi7 O9 7_665 2.02(3)
Bi7 O11 4_555 2.272(9)
Bi7 O11 6_555 2.272(9)
Cu O1 . 1.938(9)
Cu O1 7_555 1.938(9)
Cu O5 . 1.961(9)
Cu O5 7_555 1.961(9)
S1 O3 . 1.45(2)
S1 O4 . 1.453(14)
S1 O4 7_565 1.453(14)
S1 O7 . 1.476(17)
S2 O9 . 1.47(3)
S2 O9 7_565 1.47(3)
S2 O12 . 1.436(15)
S2 O13 . 1.484(19)
S3 O2 . 1.459(17)
S3 O6 . 1.48(2)
S3 O6 7_555 1.48(2)
S3 O8 . 1.490(19)
